data_2203313
loop_
_publ_author_name
'Glidewell, Christopher'
'Low, John N.'
'Skakle, Janet M. S.'
'Wardell, James L.'

_publ_section_title
;
 (<i>E</i>)-2-Phenylbenzaldehyde oxime forms hydrogen-bonded
 <i>C</i>~2~^2^(6) chains
;
_journal_issue 3
_journal_name_full 'Acta Crystallographica Section E'
_journal_page_first o422
_journal_page_last o424
_journal_paper_doi 10.1107/S1600536804003575
_journal_volume 60
_journal_year 2004
_chemical_formula_iupac 'C13 H11 N O'
_chemical_formula_moiety 'C13 H11 N O'
_chemical_formula_sum 'C13 H11 N O'
_chemical_formula_weight 197.23
_chemical_name_systematic
;
2-Phenylbenzaldehydeoxime
;
_space_group_IT_number 29
_symmetry_cell_setting orthorhombic
_symmetry_space_group_name_Hall 'P 2c -2ac'
_symmetry_space_group_name_H-M 'P c a 21'
_atom_sites_solution_hydrogens geom
_atom_sites_solution_primary direct
_atom_sites_solution_secondary difmap
_cell_angle_alpha 90.00
_cell_angle_beta 90.00
_cell_angle_gamma 90.00
_cell_formula_units_Z 8
_cell_length_a 14.3555(4)
_cell_length_b 4.49690(10)
_cell_length_c 31.4473(10)
_cell_measurement_reflns_used 2356
_cell_measurement_temperature 120(2)
_cell_measurement_theta_max 27.47
_cell_measurement_theta_min 2.91
_cell_volume 2030.09(10)
_computing_cell_refinement 'DENZO--SMN (Otwinowski & Minor, 1997)'
_computing_data_collection 'KappaCCD Server Software (Nonius, 1997)'
_computing_data_reduction DENZO--SMN
_computing_molecular_graphics 'PLATON (Spek, 2003)'
_computing_publication_material 'SHELXL97 and PRPKAPPA (Ferguson, 1999)'
_computing_structure_refinement 'OSCAIL and SHELXL97'
_computing_structure_solution 'OSCAIL (McArdle, 2003) and SHELXS97 (Sheldrick, 1997)'
_diffrn_ambient_temperature 120(2)
_diffrn_measured_fraction_theta_full 0.995
_diffrn_measured_fraction_theta_max 0.995
_diffrn_measurement_device_type 'Nonius KappaCCD'
_diffrn_measurement_method '\f scans, and \w scans with \k offsets'
_diffrn_radiation_monochromator graphite
_diffrn_radiation_source 'rotating anode'
_diffrn_radiation_type 'Mo K\a'
_diffrn_radiation_wavelength 0.71073
_diffrn_reflns_av_R_equivalents 0.0796
_diffrn_reflns_av_sigmaI/netI 0.0525
_diffrn_reflns_limit_h_max 18
_diffrn_reflns_limit_h_min -18
_diffrn_reflns_limit_k_max 5
_diffrn_reflns_limit_k_min -5
_diffrn_reflns_limit_l_max 40
_diffrn_reflns_limit_l_min -40
_diffrn_reflns_number 15601
_diffrn_reflns_theta_full 27.47
_diffrn_reflns_theta_max 27.47
_diffrn_reflns_theta_min 2.91
_diffrn_standards_decay_% 0
_exptl_absorpt_coefficient_mu 0.082
_exptl_absorpt_correction_T_max 0.994
_exptl_absorpt_correction_T_min 0.967
_exptl_absorpt_correction_type multi-scan
_exptl_absorpt_process_details '(SORTAV; Blessing 1995, 1997)'
_exptl_crystal_colour colourless
_exptl_crystal_density_diffrn 1.291
_exptl_crystal_density_method 'not measured'
_exptl_crystal_description needle
_exptl_crystal_F_000 832
_exptl_crystal_size_max 0.30
_exptl_crystal_size_mid 0.08
_exptl_crystal_size_min 0.08
_refine_diff_density_max 0.269
_refine_diff_density_min -0.266
_refine_ls_extinction_method none
_refine_ls_goodness_of_fit_ref 1.028
_refine_ls_hydrogen_treatment constr
_refine_ls_matrix_type full
_refine_ls_number_parameters 273
_refine_ls_number_reflns 2356
_refine_ls_number_restraints 1
_refine_ls_restrained_S_all 1.027
_refine_ls_R_factor_all 0.0711
_refine_ls_R_factor_gt 0.0452
_refine_ls_shift/su_max 0.000
_refine_ls_shift/su_mean 0.000
_refine_ls_structure_factor_coef Fsqd
_refine_ls_weighting_details 'w = 1/[\s^2^(Fo^2^)+(0.0652P)^2^] where P = (Fo^2^+2Fc^2^)/3'
_refine_ls_weighting_scheme calc
_refine_ls_wR_factor_gt 0.0991
_refine_ls_wR_factor_ref 0.1110
_reflns_number_gt 1764
_reflns_number_total 2356
_reflns_threshold_expression I>2\s(I)
_cod_data_source_file lh6171.cif
_cod_data_source_block I
_cod_depositor_comments
;
The following automatic conversions were performed:
'_exptl_absorpt_correction_type' value 'Multi-scan' changed to
'multi-scan' according to
'/home/saulius/struct/CIF-dictionaries/cif_core.dic' dictionary named
'cif_core.dic' version 2.4.1 from 2010-06-29.

Automatic conversion script
Id: cif_fix_enum 1527 2010-12-29 10:47:43Z saulius 

The following automatic conversions were performed:

'_exptl_absorpt_correction_type' value 'Multi-scan' changed to
'multi-scan' according to
/home/saulius/struct/CIF-dictionaries/cif_core.dic dictionary named
'cif_core.dic' version 2.4.1 from 2010-06-29.

Automatic conversion script
Id: cif_fix_values 1715 2011-07-08 13:25:40Z adriana 
;
_cod_database_code 2203313
_cod_database_fobs_code 2203313

loop_
_symmetry_equiv_pos_as_xyz
'x, y, z'
'-x, -y, z+1/2'
'x+1/2, -y, z'
'-x+1/2, y, z+1/2'

loop_
_atom_site_label
_atom_site_fract_x
_atom_site_fract_y
_atom_site_fract_z
_atom_site_U_iso_or_equiv
_atom_site_adp_type
_atom_site_calc_flag
_atom_site_refinement_flags
_atom_site_occupancy
_atom_site_type_symbol
C11 0.7517(3) 0.4288(9) 0.33826(13) 0.0204(8) Uani d . 1 C
C12 0.7584(2) 0.5864(9) 0.37654(12) 0.0218(7) Uani d . 1 C
C13 0.8345(2) 0.7762(8) 0.38242(11) 0.0260(7) Uani d . 1 C
C14 0.9017(2) 0.8108(8) 0.35128(11) 0.0285(8) Uani d . 1 C
C15 0.8941(2) 0.6566(8) 0.31341(13) 0.0279(8) Uani d . 1 C
C16 0.8208(4) 0.4677(8) 0.3070(2) 0.0244(12) Uani d . 1 C
C17 0.6778(2) 0.2061(7) 0.33201(11) 0.0206(7) Uani d . 1 C
N17 0.6569(2) 0.1075(7) 0.29523(9) 0.0221(6) Uani d . 1 N
O17 0.58706(17) -0.1110(6) 0.29799(7) 0.0236(5) Uani d . 1 O
C21 0.6879(3) 0.5642(9) 0.41035(16) 0.0227(9) Uani d . 1 C
C22 0.5921(2) 0.5997(9) 0.40172(11) 0.0240(7) Uani d . 1 C
C23 0.5270(3) 0.5976(10) 0.43404(12) 0.0305(8) Uani d . 1 C
C24 0.5537(5) 0.5526(11) 0.4761(2) 0.0333(12) Uani d . 1 C
C25 0.6486(6) 0.5143(8) 0.4854(2) 0.0333(16) Uani d . 1 C
C26 0.7136(6) 0.5203(8) 0.4537(2) 0.0274(14) Uani d . 1 C
C31 0.4999(3) 0.9255(9) 0.17603(13) 0.0203(7) Uani d . 1 C
C32 0.4924(2) 1.0781(9) 0.13732(12) 0.0202(7) Uani d . 1 C
C33 0.4167(2) 1.2694(8) 0.13112(11) 0.0253(7) Uani d . 1 C
C34 0.3507(2) 1.3106(8) 0.16229(12) 0.0294(8) Uani d . 1 C
C35 0.3581(2) 1.1612(8) 0.20038(13) 0.0278(8) Uani d . 1 C
C36 0.4328(4) 0.9694(8) 0.2074(2) 0.0233(12) Uani d . 1 C
C37 0.5735(2) 0.7037(7) 0.18216(11) 0.0195(7) Uani d . 1 C
N37 0.5944(2) 0.6053(7) 0.21885(9) 0.0208(6) Uani d . 1 N
O37 0.66503(17) 0.3880(5) 0.21622(7) 0.0249(5) Uani d . 1 O
C41 0.5644(4) 1.0487(8) 0.10287(17) 0.0213(9) Uani d . 1 C
C42 0.6583(2) 1.0950(9) 0.11154(12) 0.0241(7) Uani d . 1 C
C43 0.7231(3) 1.0772(10) 0.07915(13) 0.0288(8) Uani d . 1 C
C44 0.6950(5) 1.0156(8) 0.0380(2) 0.0324(14) Uani d . 1 C
C45 0.6038(6) 0.9708(9) 0.0294(2) 0.0334(16) Uani d . 1 C
C46 0.5375(5) 0.9891(8) 0.0624(2) 0.0294(15) Uani d . 1 C
H13 0.8402 0.8835 0.4083 0.031 Uiso calc R 1 H
H14 0.9530 0.9403 0.3559 0.034 Uiso calc R 1 H
H15 0.9397 0.6819 0.2918 0.033 Uiso calc R 1 H
H16 0.8165 0.3608 0.2810 0.029 Uiso calc R 1 H
H17 0.6448 0.1339 0.3561 0.025 Uiso calc R 1 H
H17A 0.5829 -0.2010 0.2747 0.035 Uiso calc R 1 H
H22 0.5721 0.6254 0.3732 0.029 Uiso calc R 1 H
H23 0.4631 0.6272 0.4275 0.037 Uiso calc R 1 H
H24 0.5085 0.5479 0.4982 0.040 Uiso calc R 1 H
H25 0.6678 0.4839 0.5140 0.040 Uiso calc R 1 H
H26 0.7775 0.4945 0.4607 0.033 Uiso calc R 1 H
H33 0.4108 1.3728 0.1049 0.030 Uiso calc R 1 H
H34 0.2999 1.4421 0.1575 0.035 Uiso calc R 1 H
H35 0.3124 1.1889 0.2219 0.033 Uiso calc R 1 H
H36 0.4379 0.8676 0.2337 0.028 Uiso calc R 1 H
H37 0.6065 0.6316 0.1581 0.023 Uiso calc R 1 H
H37A 0.6657 0.2871 0.2387 0.037 Uiso calc R 1 H
H42 0.6779 1.1388 0.1397 0.029 Uiso calc R 1 H
H43 0.7873 1.1075 0.0852 0.035 Uiso calc R 1 H
H44 0.7398 1.0048 0.0158 0.039 Uiso calc R 1 H
H45 0.5844 0.9269 0.0012 0.040 Uiso calc R 1 H
H46 0.4733 0.9596 0.0562 0.035 Uiso calc R 1 H

loop_
_atom_site_aniso_label
_atom_site_aniso_U_11
_atom_site_aniso_U_22
_atom_site_aniso_U_33
_atom_site_aniso_U_12
_atom_site_aniso_U_13
_atom_site_aniso_U_23
C11 0.0186(18) 0.0219(16) 0.0207(19) 0.0027(17) 0.0003(14) 0.0038(19)
C12 0.0224(19) 0.0210(17) 0.0219(18) 0.0045(16) -0.0049(14) 0.0048(19)
C13 0.0253(18) 0.0273(18) 0.0256(16) 0.0003(13) -0.0083(15) 0.0004(14)
C14 0.0216(17) 0.0273(19) 0.0365(19) -0.0026(14) -0.0030(15) 0.0086(16)
C15 0.0210(16) 0.032(2) 0.0308(18) 0.0035(14) 0.0048(15) 0.0084(16)
C16 0.025(3) 0.026(2) 0.021(3) 0.0066(15) 0.003(2) 0.0032(15)
C17 0.0221(16) 0.0212(17) 0.0186(15) 0.0037(13) 0.0025(13) 0.0009(13)
N17 0.0247(16) 0.0182(16) 0.0233(15) 0.0008(13) 0.0009(12) 0.0012(13)
O17 0.0285(14) 0.0244(14) 0.0179(13) -0.0045(11) 0.0014(10) -0.0046(11)
C21 0.026(2) 0.0207(16) 0.021(2) -0.0049(18) -0.0030(16) 0.001(2)
C22 0.0254(18) 0.0243(18) 0.0222(19) -0.0028(15) 0.0006(13) -0.0050(17)
C23 0.031(2) 0.030(2) 0.031(2) -0.0012(19) 0.0020(16) -0.006(2)
C24 0.042(3) 0.033(2) 0.025(3) -0.004(2) 0.011(2) -0.0063(19)
C25 0.042(4) 0.038(3) 0.020(3) -0.0025(16) -0.002(3) 0.0002(14)
C26 0.036(4) 0.035(3) 0.011(3) 0.0013(15) -0.011(3) -0.0005(14)
C31 0.0206(19) 0.0192(16) 0.0209(18) -0.0031(17) -0.0016(14) -0.0020(19)
C32 0.0168(18) 0.0243(17) 0.0194(17) -0.0005(16) -0.0022(13) -0.0036(19)
C33 0.0266(18) 0.0239(18) 0.0255(17) -0.0002(14) -0.0034(14) -0.0003(14)
C34 0.0207(17) 0.0287(19) 0.039(2) 0.0054(14) -0.0050(16) -0.0053(16)
C35 0.0230(17) 0.032(2) 0.0282(17) 0.0001(14) 0.0026(15) -0.0074(15)
C36 0.022(3) 0.027(2) 0.021(3) 0.0002(15) 0.000(2) -0.0012(15)
C37 0.0213(16) 0.0189(16) 0.0184(15) -0.0038(13) 0.0016(13) -0.0008(13)
N37 0.0184(15) 0.0220(16) 0.0221(15) 0.0013(12) 0.0003(11) 0.0010(14)
O37 0.0286(14) 0.0244(14) 0.0217(14) 0.0051(11) 0.0014(10) 0.0038(12)
C41 0.023(2) 0.0224(17) 0.018(2) -0.0036(17) 0.0022(16) 0.0041(18)
C42 0.0271(19) 0.0223(19) 0.0231(19) 0.0018(16) -0.0009(13) -0.0009(17)
C43 0.023(2) 0.0363(19) 0.027(2) 0.0048(18) 0.0025(15) 0.000(2)
C44 0.040(3) 0.031(2) 0.027(3) 0.0038(15) 0.010(2) 0.0016(15)
C45 0.047(4) 0.036(3) 0.016(3) 0.0009(18) 0.005(3) 0.0008(16)
C46 0.026(3) 0.031(3) 0.031(4) -0.0023(13) 0.003(3) 0.0041(14)

loop_
_atom_type_symbol
_atom_type_description
_atom_type_scat_dispersion_real
_atom_type_scat_dispersion_imag
_atom_type_scat_source
C C 0.0033 0.0016 'International Tables Vol C Tables 4.2.6.8 and 6.1.1.4'
H H 0.0000 0.0000 'International Tables Vol C Tables 4.2.6.8 and 6.1.1.4'
N N 0.0061 0.0033 'International Tables Vol C Tables 4.2.6.8 and 6.1.1.4'
O O 0.0106 0.0060 'International Tables Vol C Tables 4.2.6.8 and 6.1.1.4'

loop_
_geom_angle_atom_site_label_1
_geom_angle_atom_site_label_2
_geom_angle_atom_site_label_3
_geom_angle
_geom_angle_publ_flag
C12 C11 C16 119.3(4) no
C12 C11 C17 120.5(3) no
C16 C11 C17 120.0(4) no
C13 C12 C11 118.4(3) no
C13 C12 C21 118.9(4) no
C11 C12 C21 122.7(4) no
C14 C13 C12 121.3(3) no
C14 C13 H13 119.3 no
C12 C13 H13 119.3 no
C15 C14 C13 119.9(3) no
C15 C14 H14 120.1 no
C13 C14 H14 120.1 no
C16 C15 C14 120.0(4) no
C16 C15 H15 120.0 no
C14 C15 H15 120.0 no
C15 C16 C11 121.2(5) no
C15 C16 H16 119.4 no
C11 C16 H16 119.4 no
C11 C17 N17 121.8(3) y
N17 C17 H17 119.1 no
C11 C17 H17 119.1 no
C17 N17 O17 110.8(3) y
N17 O17 H17A 109.5 no
C22 C21 C26 116.9(5) no
C22 C21 C12 121.6(4) no
C26 C21 C12 121.5(5) no
C23 C22 C21 121.2(4) no
C23 C22 H22 119.4 no
C21 C22 H22 119.4 no
C22 C23 C24 120.9(4) no
C22 C23 H23 119.6 no
C24 C23 H23 119.6 no
C23 C24 C25 118.9(6) no
C23 C24 H24 120.6 no
C25 C24 H24 120.6 no
C26 C25 C24 120.6(7) no
C26 C25 H25 119.7 no
C24 C25 H25 119.7 no
C25 C26 C21 121.6(7) no
C25 C26 H26 119.2 no
C21 C26 H26 119.2 no
C36 C31 C32 119.4(4) no
C36 C31 C37 120.2(4) no
C32 C31 C37 120.2(3) no
C33 C32 C31 118.8(3) no
C33 C32 C41 119.2(4) no
C31 C32 C41 122.0(4) no
C34 C33 C32 121.2(3) no
C34 C33 H33 119.4 no
C32 C33 H33 119.4 no
C33 C34 C35 120.0(3) no
C33 C34 H34 120.0 no
C35 C34 H34 120.0 no
C34 C35 C36 119.9(4) no
C34 C35 H35 120.0 no
C36 C35 H35 120.0 no
C35 C36 C31 120.6(5) no
C35 C36 H36 119.7 no
C31 C36 H36 119.7 no
C31 C37 N37 121.8(3) y
N37 C37 H37 119.1 no
C31 C37 H37 119.1 no
C37 N37 O37 111.0(3) y
N37 O37 H37A 109.5 no
C46 C41 C42 119.3(5) no
C46 C41 C32 119.9(5) no
C42 C41 C32 120.8(4) no
C43 C42 C41 120.0(4) no
C43 C42 H42 120.0 no
C41 C42 H42 120.0 no
C42 C43 C44 120.3(4) no
C42 C43 H43 119.8 no
C44 C43 H43 119.8 no
C45 C44 C43 119.8(6) no
C45 C44 H44 120.1 no
C43 C44 H44 120.1 no
C44 C45 C46 120.0(7) no
C44 C45 H45 120.0 no
C46 C45 H45 120.0 no
C41 C46 C45 120.6(7) no
C41 C46 H46 119.7 no
C45 C46 H46 119.7 no

loop_
_geom_bond_atom_site_label_1
_geom_bond_atom_site_label_2
_geom_bond_distance
_geom_bond_publ_flag
C11 C12 1.400(5) no
C11 C16 1.407(8) no
C11 C17 1.472(5) y
C12 C13 1.399(5) no
C12 C21 1.471(6) no
C13 C14 1.383(5) no
C13 H13 0.95 no
C14 C15 1.382(5) no
C14 H14 0.95 no
C15 C16 1.367(7) no
C15 H15 0.95 no
C16 H16 0.95 no
C17 N17 1.275(4) y
C17 H17 0.95 no
N17 O17 1.407(4) y
O17 H17A 0.84 no
C21 C22 1.410(6) no
C21 C26 1.425(7) no
C22 C23 1.381(5) no
C22 H22 0.95 no
C23 C24 1.393(8) no
C23 H23 0.95 no
C24 C25 1.403(11) no
C24 H24 0.95 no
C25 C26 1.366(11) no
C25 H25 0.95 no
C26 H26 0.95 no
C31 C36 1.393(7) no
C31 C32 1.402(5) no
C31 C37 1.466(5) y
C32 C33 1.399(5) no
C32 C41 1.503(6) no
C33 C34 1.376(5) no
C33 H33 0.95 no
C34 C35 1.377(5) no
C34 H34 0.95 no
C35 C36 1.393(7) no
C35 H35 0.95 no
C36 H36 0.95 no
C37 N37 1.272(4) y
C37 H37 0.95 no
N37 O37 1.410(4) y
O37 H37A 0.84 no
C41 C46 1.358(8) no
C41 C42 1.392(6) no
C42 C43 1.382(5) no
C42 H42 0.95 no
C43 C44 1.384(8) no
C43 H43 0.95 no
C44 C45 1.353(11) no
C44 H44 0.95 no
C45 C46 1.409(10) no
C45 H45 0.95 no
C46 H46 0.95 no

loop_
_geom_hbond_atom_site_label_D
_geom_hbond_atom_site_label_H
_geom_hbond_atom_site_label_A
_geom_hbond_site_symmetry_A
_geom_hbond_distance_DH
_geom_hbond_distance_HA
_geom_hbond_distance_DA
_geom_hbond_angle_DHA
_geom_hbond_publ_flag
O17 H17A N37 1_545 0.84 1.97 2.799(3) 171 y
O37 H37A N17 . 0.84 1.96 2.789(4) 171 y

loop_
_geom_torsion_atom_site_label_1
_geom_torsion_atom_site_label_2
_geom_torsion_atom_site_label_3
_geom_torsion_atom_site_label_4
_geom_torsion
_geom_torsion_publ_flag
C16 C11 C12 C13 -0.5(5) no
C17 C11 C12 C13 174.4(3) no
C16 C11 C12 C21 178.4(4) no
C17 C11 C12 C21 -6.7(6) no
C11 C12 C13 C14 0.5(5) no
C21 C12 C13 C14 -178.5(4) no
C12 C13 C14 C15 0.2(5) no
C13 C14 C15 C16 -0.8(6) no
C14 C15 C16 C11 0.7(6) no
C12 C11 C16 C15 -0.1(6) no
C17 C11 C16 C15 -175.0(4) no
C12 C11 C17 N17 164.3(3) y
C16 C11 C17 N17 -20.9(6) no
C11 C17 N17 O17 177.6(3) y
C13 C12 C21 C22 128.6(4) no
C11 C12 C21 C22 -50.3(6) no
C13 C12 C21 C26 -48.3(5) no
C11 C12 C21 C26 132.7(4) no
C26 C21 C22 C23 1.3(6) no
C12 C21 C22 C23 -175.8(4) no
C21 C22 C23 C24 -1.7(7) no
C22 C23 C24 C25 1.1(7) no
C23 C24 C25 C26 -0.2(7) no
C24 C25 C26 C21 -0.2(6) no
C22 C21 C26 C25 -0.3(6) no
C12 C21 C26 C25 176.7(4) no
C36 C31 C32 C33 -0.5(6) no
C37 C31 C32 C33 174.6(3) no
C36 C31 C32 C41 177.8(4) no
C37 C31 C32 C41 -7.2(5) no
C31 C32 C33 C34 0.4(5) no
C41 C32 C33 C34 -177.9(4) no
C32 C33 C34 C35 -0.3(5) no
C33 C34 C35 C36 0.3(5) no
C34 C35 C36 C31 -0.4(6) no
C32 C31 C36 C35 0.5(6) no
C37 C31 C36 C35 -174.6(4) no
C36 C31 C37 N37 -19.3(6) no
C32 C31 C37 N37 165.6(3) y
C31 C37 N37 O37 178.1(3) y
C33 C32 C41 C46 -51.4(5) no
C31 C32 C41 C46 130.4(4) no
C33 C32 C41 C42 125.7(4) no
C31 C32 C41 C42 -52.5(5) no
C46 C41 C42 C43 -0.6(6) no
C32 C41 C42 C43 -177.7(4) no
C41 C42 C43 C44 0.5(6) no
C42 C43 C44 C45 -0.4(7) no
C43 C44 C45 C46 0.5(6) no
C42 C41 C46 C45 0.7(6) no
C32 C41 C46 C45 177.9(4) no
C44 C45 C46 C41 -0.7(6) no

loop_
_cod_related_entry_id
_cod_related_entry_database
_cod_related_entry_code
1 ChemSpider 14669801
